data_4302213
loop_
_publ_author_name
'Santokh Singh Tandon'
'Scott D. Bunge'
'Douglas Motry'
'Jos\'e S\'anchez Costa'
'Guillem Arom\'i'
'Jan Reedijk'
'Laurence K. Thompson'

_publ_section_title
;
Copper Coordination Polymers Based on Single-Chain or Sheet Structures
Involving Dinuclear and Tetranuclear Copper(II) Units: Synthesis,
Structures, and Magnetostructural Correlations
;
_journal_name_full 'Inorganic Chemistry'
_journal_page_first 4873
_journal_page_last 4881
_journal_paper_doi 10.1021/ic900240y
_journal_volume 48
_journal_year 2009
_chemical_formula_sum 'C13 H17 Cu2 N11 O3'
_chemical_formula_weight 502.46
_chemical_name_common '{[Cu2(C13H17N2O3)(N3)3]CH3OH}n (2)'
_chemical_name_systematic
;

 ?

;
_space_group_IT_number 14
_symmetry_cell_setting monoclinic
_symmetry_space_group_name_Hall '-P 2ybc'
_symmetry_space_group_name_H-M 'P 1 21/c 1'
_atom_sites_solution_hydrogens geom
_atom_sites_solution_primary direct
_atom_sites_solution_secondary difmap
_audit_creation_method SHELXL-97
_cell_angle_alpha 90.00
_cell_angle_beta 102.587(6)
_cell_angle_gamma 90.00
_cell_formula_units_Z 4
_cell_length_a 9.434(4)
_cell_length_b 20.618(9)
_cell_length_c 10.040(4)
_cell_measurement_reflns_used 6856
_cell_measurement_temperature 100(2)
_cell_measurement_theta_max 30.63
_cell_measurement_theta_min 2.21
_cell_volume 1905.9(14)
_computing_cell_refinement 'Bruker SMART'
_computing_data_collection 'Bruker SMART'
_computing_data_reduction 'Bruker SAINT'
_computing_molecular_graphics 'Bruker SHELXTL'
_computing_publication_material 'Bruker SHELXTL'
_computing_structure_refinement 'SHELXL-97 (Sheldrick, 1997)'
_computing_structure_solution 'SHELXS-97 (Sheldrick, 1990)'
_diffrn_ambient_temperature 100(2)
_diffrn_measured_fraction_theta_full 0.999
_diffrn_measured_fraction_theta_max 0.999
_diffrn_measurement_device_type 'CCD area detector'
_diffrn_measurement_method 'phi and omega scans'
_diffrn_radiation_monochromator graphite
_diffrn_radiation_source 'fine-focus sealed tube'
_diffrn_radiation_type MoK\a
_diffrn_radiation_wavelength 0.71073
_diffrn_reflns_av_R_equivalents 0.0413
_diffrn_reflns_av_sigmaI/netI 0.0329
_diffrn_reflns_limit_h_max 11
_diffrn_reflns_limit_h_min -11
_diffrn_reflns_limit_k_max 24
_diffrn_reflns_limit_k_min -24
_diffrn_reflns_limit_l_max 11
_diffrn_reflns_limit_l_min -11
_diffrn_reflns_number 14702
_diffrn_reflns_theta_full 25.05
_diffrn_reflns_theta_max 25.05
_diffrn_reflns_theta_min 1.98
_exptl_absorpt_coefficient_mu 2.274
_exptl_absorpt_correction_T_max 0.6850
_exptl_absorpt_correction_T_min 0.5487
_exptl_absorpt_correction_type multi-scan
_exptl_absorpt_process_details SADABS
_exptl_crystal_colour colorless
_exptl_crystal_density_diffrn 1.751
_exptl_crystal_density_meas ?
_exptl_crystal_density_method .
_exptl_crystal_description irregular
_exptl_crystal_F_000 1016
_exptl_crystal_size_max 0.30
_exptl_crystal_size_mid 0.24
_exptl_crystal_size_min 0.18
_refine_diff_density_max 0.936
_refine_diff_density_min -0.595
_refine_diff_density_rms 0.091
_refine_ls_extinction_method none
_refine_ls_goodness_of_fit_ref 0.939
_refine_ls_hydrogen_treatment mixed
_refine_ls_matrix_type full
_refine_ls_number_parameters 268
_refine_ls_number_reflns 3369
_refine_ls_number_restraints 1
_refine_ls_restrained_S_all 0.939
_refine_ls_R_factor_all 0.0442
_refine_ls_R_factor_gt 0.0338
_refine_ls_shift/su_max 0.001
_refine_ls_shift/su_mean 0.000
_refine_ls_structure_factor_coef Fsqd
_refine_ls_weighting_details 'calc w=1/[\s^2^(Fo^2^)+(0.1000P)^2^+0.0000P] where P=(Fo^2^+2Fc^2^)/3'
_refine_ls_weighting_scheme calc
_refine_ls_wR_factor_gt 0.1087
_refine_ls_wR_factor_ref 0.1187
_reflns_number_gt 2862
_reflns_number_total 3369
_reflns_threshold_expression >2sigma(I)
_cod_data_source_file ic900240y_si_002_2.cif
_cod_data_source_block st017
_cod_depositor_comments
;
The following automatic conversions were performed:
'_symmetry_cell_setting' value 'Monoclinic' changed to 'monoclinic'
according to '/home/saulius/struct/CIF-dictionaries/cif_core.dic'
dictionary named 'cif_core.dic' version 2.4.1 from
2010-06-29.

'_exptl_absorpt_correction_type' value 'MULTI-SCAN' changed
to 'multi-scan' according to
'/home/saulius/struct/CIF-dictionaries/cif_core.dic' dictionary named
'cif_core.dic' version 2.4.1 from 2010-06-29.

Automatic conversion script
Id: cif_fix_enum 1527 2010-12-29 10:47:43Z saulius 
;
_cod_original_sg_symbol_H-M 'P 21/c'
_cod_database_code 4302213

loop_
_symmetry_equiv_pos_as_xyz
'x, y, z'
'-x, y+1/2, -z+1/2'
'-x, -y, -z'
'x, -y-1/2, z-1/2'

loop_
_atom_site_label
_atom_site_type_symbol
_atom_site_fract_x
_atom_site_fract_y
_atom_site_fract_z
_atom_site_U_iso_or_equiv
_atom_site_adp_type
_atom_site_occupancy
_atom_site_symmetry_multiplicity
_atom_site_calc_flag
_atom_site_refinement_flags
_atom_site_disorder_assembly
_atom_site_disorder_group
Cu1 Cu 1.02008(4) 0.56180(2) 0.74265(4) 0.01371(16) Uani 1 1 d . . .
Cu2 Cu 0.80839(4) 0.501743(19) 0.48956(4) 0.01319(16) Uani 1 1 d . . .
O1 O 0.8557(2) 0.58575(11) 0.5871(2) 0.0141(5) Uani 1 1 d . . .
O2 O 1.3666(3) 0.68278(15) 1.0805(3) 0.0410(8) Uani 1 1 d . . .
H2 H 1.3692 0.7226 1.0985 0.062 Uiso 1 1 calc R . .
O3 O 0.3473(2) 0.52318(12) 0.3576(3) 0.0162(5) Uani 1 1 d D . .
N1 N 0.9783(3) 0.47914(13) 0.6382(3) 0.0108(6) Uani 1 1 d . . .
N2 N 0.9910(4) 0.42373(17) 0.6893(3) 0.0232(7) Uani 1 1 d . . .
N3 N 1.0001(5) 0.3740(2) 0.7322(5) 0.0559(12) Uani 1 1 d . . .
N4 N 1.1749(3) 0.52061(16) 0.8823(3) 0.0193(7) Uani 1 1 d . . .
N5 N 1.1637(3) 0.50622(14) 0.9942(3) 0.0157(7) Uani 1 1 d . . .
N6 N 1.1589(3) 0.49163(16) 1.1051(3) 0.0228(7) Uani 1 1 d . . .
N7 N 0.8096(3) 0.41532(15) 0.4019(3) 0.0175(6) Uani 1 1 d . . .
N8 N 0.7396(4) 0.36885(16) 0.4118(4) 0.0297(8) Uani 1 1 d . . .
N9 N 0.6684(6) 0.3229(2) 0.4123(6) 0.0664(15) Uani 1 1 d . . .
N10 N 1.0258(3) 0.64927(15) 0.8226(3) 0.0169(6) Uani 1 1 d . . .
N11 N 0.6538(3) 0.54109(15) 0.3498(3) 0.0147(6) Uani 1 1 d . . .
C1 C 0.8053(3) 0.64407(16) 0.5481(4) 0.0142(7) Uani 1 1 d . . .
C2 C 0.8555(4) 0.70000(17) 0.6286(4) 0.0177(7) Uani 1 1 d . . .
C3 C 0.8015(4) 0.76147(18) 0.5837(4) 0.0219(8) Uani 1 1 d . . .
H3 H 0.8360 0.7980 0.6390 0.026 Uiso 1 1 calc R . .
C4 C 0.7003(4) 0.77167(18) 0.4628(4) 0.0246(9) Uani 1 1 d . . .
C5 C 0.6504(4) 0.71717(18) 0.3866(4) 0.0216(8) Uani 1 1 d . . .
H5 H 0.5804 0.7226 0.3037 0.026 Uiso 1 1 calc R . .
C6 C 0.6987(4) 0.65411(18) 0.4263(4) 0.0179(7) Uani 1 1 d . . .
C7 C 0.9560(4) 0.69800(18) 0.7613(4) 0.0197(8) Uani 1 1 d . . .
H7 H 0.9720 0.7382 0.8086 0.024 Uiso 1 1 calc R . .
C8 C 0.6485(4) 0.8392(2) 0.4170(5) 0.0348(10) Uani 1 1 d . . .
H8A H 0.6047 0.8595 0.4867 0.052 Uiso 1 1 calc R . .
H8B H 0.5761 0.8366 0.3308 0.052 Uiso 1 1 calc R . .
H8C H 0.7311 0.8654 0.4039 0.052 Uiso 1 1 calc R . .
C9 C 0.6280(4) 0.60204(19) 0.3380(4) 0.0189(8) Uani 1 1 d . . .
H9 H 0.5538 0.6149 0.2626 0.023 Uiso 1 1 calc R . .
C10 C 1.1201(4) 0.66308(19) 0.9581(4) 0.0239(8) Uani 1 1 d . . .
H10A H 1.1139 0.6267 1.0210 0.029 Uiso 1 1 calc R . .
H10B H 1.0857 0.7029 0.9963 0.029 Uiso 1 1 calc R . .
C11 C 1.2766(4) 0.6721(2) 0.9470(5) 0.0313(10) Uani 1 1 d . . .
H11A H 1.3102 0.6330 0.9057 0.038 Uiso 1 1 calc R . .
H11B H 1.2839 0.7096 0.8875 0.038 Uiso 1 1 calc R . .
C12 C 0.5520(4) 0.49795(18) 0.2564(4) 0.0188(8) Uani 1 1 d . . .
H12A H 0.6063 0.4616 0.2266 0.023 Uiso 1 1 calc R . .
H12B H 0.5032 0.5225 0.1744 0.023 Uiso 1 1 calc R . .
C13 C 0.4395(3) 0.47168(17) 0.3300(4) 0.0155(7) Uani 1 1 d . . .
H13A H 0.3800 0.4382 0.2728 0.019 Uiso 1 1 calc R . .
H13B H 0.4890 0.4511 0.4168 0.019 Uiso 1 1 calc R . .
H14 H 0.295(3) 0.5276(17) 0.283(2) 0.010(9) Uiso 1 1 d D . .

loop_
_atom_site_aniso_label
_atom_site_aniso_U_11
_atom_site_aniso_U_22
_atom_site_aniso_U_33
_atom_site_aniso_U_23
_atom_site_aniso_U_13
_atom_site_aniso_U_12
Cu1 0.0124(2) 0.0170(3) 0.0104(3) -0.00164(16) -0.00053(17) 0.00205(16)
Cu2 0.0118(2) 0.0157(3) 0.0112(3) -0.00083(16) 0.00041(18) -0.00021(15)
O1 0.0133(11) 0.0155(12) 0.0123(13) 0.0003(10) 0.0001(9) 0.0001(9)
O2 0.0340(16) 0.0339(18) 0.045(2) -0.0137(14) -0.0128(14) 0.0029(14)
O3 0.0116(12) 0.0223(13) 0.0138(14) -0.0019(11) 0.0007(10) 0.0017(10)
N1 0.0115(13) 0.0113(14) 0.0097(14) 0.0031(12) 0.0026(11) 0.0023(11)
N2 0.0244(17) 0.028(2) 0.0166(17) -0.0043(15) 0.0036(14) -0.0002(14)
N3 0.063(3) 0.041(3) 0.061(3) 0.013(2) 0.007(2) 0.009(2)
N4 0.0147(15) 0.0289(17) 0.0138(18) 0.0020(13) 0.0022(12) 0.0037(13)
N5 0.0062(13) 0.0217(17) 0.017(2) -0.0038(13) -0.0018(12) 0.0000(11)
N6 0.0170(16) 0.0351(19) 0.0151(19) 0.0058(14) 0.0006(13) 0.0030(13)
N7 0.0154(15) 0.0189(16) 0.0188(17) -0.0058(13) 0.0054(12) -0.0051(12)
N8 0.038(2) 0.0245(19) 0.030(2) -0.0013(15) 0.0142(16) -0.0016(16)
N9 0.095(4) 0.028(2) 0.087(4) -0.008(2) 0.042(3) -0.024(2)
N10 0.0149(14) 0.0216(16) 0.0129(16) -0.0041(13) 0.0002(12) -0.0018(12)
N11 0.0095(13) 0.0240(16) 0.0111(15) 0.0011(12) 0.0030(11) -0.0032(12)
C1 0.0105(15) 0.0153(17) 0.0174(19) 0.0010(14) 0.0044(13) -0.0012(13)
C2 0.0140(16) 0.0166(18) 0.023(2) 0.0021(15) 0.0049(14) -0.0017(14)
C3 0.0206(18) 0.0177(18) 0.028(2) 0.0020(16) 0.0063(16) -0.0022(15)
C4 0.0184(18) 0.022(2) 0.035(2) 0.0125(17) 0.0095(16) 0.0004(15)
C5 0.0172(17) 0.022(2) 0.024(2) 0.0122(16) 0.0007(15) -0.0005(14)
C6 0.0149(16) 0.0196(18) 0.0197(19) 0.0043(15) 0.0051(14) -0.0004(14)
C7 0.0158(17) 0.0175(18) 0.025(2) -0.0040(15) 0.0029(15) -0.0040(14)
C8 0.029(2) 0.025(2) 0.048(3) 0.015(2) 0.005(2) 0.0008(18)
C9 0.0126(16) 0.031(2) 0.0133(18) 0.0042(15) 0.0032(14) 0.0009(15)
C10 0.0246(19) 0.028(2) 0.016(2) -0.0107(16) -0.0011(15) 0.0042(16)
C11 0.0225(19) 0.034(2) 0.033(2) -0.0171(19) -0.0046(17) -0.0037(17)
C12 0.0146(17) 0.028(2) 0.0129(19) -0.0049(14) 0.0010(14) 0.0025(14)
C13 0.0125(16) 0.0197(19) 0.0130(18) -0.0062(14) 0.0000(13) -0.0002(14)

loop_
_atom_type_symbol
_atom_type_description
_atom_type_scat_dispersion_real
_atom_type_scat_dispersion_imag
_atom_type_scat_source
C C 0.0033 0.0016 'International Tables Vol C Tables 4.2.6.8 and 6.1.1.4'
H H 0.0000 0.0000 'International Tables Vol C Tables 4.2.6.8 and 6.1.1.4'
N N 0.0061 0.0033 'International Tables Vol C Tables 4.2.6.8 and 6.1.1.4'
O O 0.0106 0.0060 'International Tables Vol C Tables 4.2.6.8 and 6.1.1.4'
Cu Cu 0.3201 1.2651 'International Tables Vol C Tables 4.2.6.8 and 6.1.1.4'

loop_
_geom_angle_atom_site_label_1
_geom_angle_atom_site_label_2
_geom_angle_atom_site_label_3
_geom_angle
_geom_angle_site_symmetry_1
_geom_angle_site_symmetry_3
_geom_angle_publ_flag
N10 Cu1 N4 98.82(13) . . ?
N10 Cu1 N1 168.84(12) . . ?
N4 Cu1 N1 92.08(12) . . ?
N10 Cu1 O1 92.29(11) . . ?
N4 Cu1 O1 168.74(12) . . ?
N1 Cu1 O1 76.74(11) . . ?
N10 Cu1 N7 95.88(11) . 3_766 ?
N4 Cu1 N7 91.41(12) . 3_766 ?
N1 Cu1 N7 86.13(11) . 3_766 ?
O1 Cu1 N7 89.23(10) . 3_766 ?
N11 Cu2 N7 97.42(13) . . ?
N11 Cu2 O1 92.51(11) . . ?
N7 Cu2 O1 167.01(11) . . ?
N11 Cu2 N1 169.08(12) . . ?
N7 Cu2 N1 92.32(12) . . ?
O1 Cu2 N1 77.15(11) . . ?
N11 Cu2 O3 94.72(10) . 3_666 ?
N7 Cu2 O3 98.89(10) . 3_666 ?
O1 Cu2 O3 88.56(9) . 3_666 ?
N1 Cu2 O3 88.59(10) . 3_666 ?
C1 O1 Cu2 128.2(2) . . ?
C1 O1 Cu1 128.4(2) . . ?
Cu2 O1 Cu1 102.76(11) . . ?
C11 O2 H2 109.5 . . ?
C13 O3 Cu2 116.5(2) . 3_666 ?
C13 O3 H14 100(3) . . ?
Cu2 O3 H14 106(3) 3_666 . ?
N2 N1 Cu2 120.7(2) . . ?
N2 N1 Cu1 125.2(2) . . ?
Cu2 N1 Cu1 103.20(12) . . ?
N3 N2 N1 178.5(5) . . ?
N5 N4 Cu1 124.9(2) . . ?
N6 N5 N4 177.2(3) . . ?
N8 N7 Cu2 129.3(3) . . ?
N8 N7 Cu1 131.4(2) . 3_766 ?
Cu2 N7 Cu1 99.13(12) . 3_766 ?
N9 N8 N7 175.5(5) . . ?
C7 N10 C10 115.7(3) . . ?
C7 N10 Cu1 123.7(3) . . ?
C10 N10 Cu1 120.5(2) . . ?
C9 N11 C12 116.5(3) . . ?
C9 N11 Cu2 124.6(2) . . ?
C12 N11 Cu2 118.8(2) . . ?
O1 C1 C6 122.0(3) . . ?
O1 C1 C2 120.9(3) . . ?
C6 C1 C2 117.1(3) . . ?
C3 C2 C1 119.7(3) . . ?
C3 C2 C7 115.9(3) . . ?
C1 C2 C7 124.3(3) . . ?
C4 C3 C2 123.4(4) . . ?
C4 C3 H3 118.3 . . ?
C2 C3 H3 118.3 . . ?
C5 C4 C3 116.6(3) . . ?
C5 C4 C8 122.1(4) . . ?
C3 C4 C8 121.4(4) . . ?
C4 C5 C6 123.0(3) . . ?
C4 C5 H5 118.5 . . ?
C6 C5 H5 118.5 . . ?
C5 C6 C1 120.3(3) . . ?
C5 C6 C9 115.6(3) . . ?
C1 C6 C9 124.1(3) . . ?
N10 C7 C2 128.7(3) . . ?
N10 C7 H7 115.7 . . ?
C2 C7 H7 115.7 . . ?
C4 C8 H8A 109.5 . . ?
C4 C8 H8B 109.5 . . ?
H8A C8 H8B 109.5 . . ?
C4 C8 H8C 109.5 . . ?
H8A C8 H8C 109.5 . . ?
H8B C8 H8C 109.5 . . ?
N11 C9 C6 127.9(3) . . ?
N11 C9 H9 116.1 . . ?
C6 C9 H9 116.1 . . ?
N10 C10 C11 110.8(3) . . ?
N10 C10 H10A 109.5 . . ?
C11 C10 H10A 109.5 . . ?
N10 C10 H10B 109.5 . . ?
C11 C10 H10B 109.5 . . ?
H10A C10 H10B 108.1 . . ?
O2 C11 C10 109.7(4) . . ?
O2 C11 H11A 109.7 . . ?
C10 C11 H11A 109.7 . . ?
O2 C11 H11B 109.7 . . ?
C10 C11 H11B 109.7 . . ?
H11A C11 H11B 108.2 . . ?
N11 C12 C13 109.3(3) . . ?
N11 C12 H12A 109.8 . . ?
C13 C12 H12A 109.8 . . ?
N11 C12 H12B 109.8 . . ?
C13 C12 H12B 109.8 . . ?
H12A C12 H12B 108.3 . . ?
O3 C13 C12 110.3(3) . . ?
O3 C13 H13A 109.6 . . ?
C12 C13 H13A 109.6 . . ?
O3 C13 H13B 109.6 . . ?
C12 C13 H13B 109.6 . . ?
H13A C13 H13B 108.1 . . ?

loop_
_geom_bond_atom_site_label_1
_geom_bond_atom_site_label_2
_geom_bond_distance
_geom_bond_site_symmetry_2
_geom_bond_publ_flag
Cu1 N10 1.970(3) . ?
Cu1 N4 1.982(3) . ?
Cu1 N1 1.995(3) . ?
Cu1 O1 2.008(2) . ?
Cu1 N7 2.434(3) 3_766 ?
Cu2 N11 1.965(3) . ?
Cu2 N7 1.988(3) . ?
Cu2 O1 1.992(2) . ?
Cu2 N1 1.993(3) . ?
Cu2 O3 2.399(2) 3_666 ?
O1 C1 1.321(4) . ?
O2 C11 1.439(5) . ?
O2 H2 0.8400 . ?
O3 C13 1.438(4) . ?
O3 Cu2 2.399(2) 3_666 ?
O3 H14 0.804(19) . ?
N1 N2 1.247(5) . ?
N2 N3 1.109(5) . ?
N4 N5 1.188(4) . ?
N5 N6 1.164(5) . ?
N7 N8 1.180(4) . ?
N7 Cu1 2.434(3) 3_766 ?
N8 N9 1.162(5) . ?
N10 C7 1.283(5) . ?
N10 C10 1.481(5) . ?
N11 C9 1.280(5) . ?
N11 C12 1.483(4) . ?
C1 C6 1.419(5) . ?
C1 C2 1.428(5) . ?
C2 C3 1.403(5) . ?
C2 C7 1.457(5) . ?
C3 C4 1.387(6) . ?
C3 H3 0.9500 . ?
C4 C5 1.383(6) . ?
C4 C8 1.514(5) . ?
C5 C6 1.406(5) . ?
C5 H5 0.9500 . ?
C6 C9 1.458(5) . ?
C7 H7 0.9500 . ?
C8 H8A 0.9800 . ?
C8 H8B 0.9800 . ?
C8 H8C 0.9800 . ?
C9 H9 0.9500 . ?
C10 C11 1.516(5) . ?
C10 H10A 0.9900 . ?
C10 H10B 0.9900 . ?
C11 H11A 0.9900 . ?
C11 H11B 0.9900 . ?
C12 C13 1.519(5) . ?
C12 H12A 0.9900 . ?
C12 H12B 0.9900 . ?
C13 H13A 0.9900 . ?
C13 H13B 0.9900 . ?
